data_7244714
loop_
_publ_author_name
'Chikunova, Elena I.'
'Kukushkin, Vadim Yu.'
'Dubovtsev, Alexey Yu.'

_publ_section_title
;
 Atom-economic synthesis of \b-ketosulfones based on gold-catalyzed highly
 regioselective hydration of alkynylsulfones
;
_journal_issue 8
_journal_name_full 'Green Chemistry'
_journal_page_first 3314
_journal_page_last 3320
_journal_paper_doi 10.1039/D2GC00541G
_journal_volume 24
_journal_year 2022
_chemical_formula_moiety 'C15 H13 N O5 S'
_chemical_formula_sum 'C15 H13 N O5 S'
_chemical_formula_weight 319.32
_chemical_name_systematic 2-(Benzylsulfonyl)-1-(4-nitrophenyl)ethan-1-one
_space_group_crystal_system monoclinic
_space_group_IT_number 14
_space_group_name_Hall '-P 2yn'
_space_group_name_H-M_alt 'P 1 21/n 1'
_atom_sites_solution_hydrogens geom
_atom_sites_solution_primary dual
_audit_creation_date 2022-01-22
_audit_creation_method
;
Olex2 1.3
(compiled 2020.11.12 svn.r5f609507 for OlexSys, GUI svn.r6272)
;
_audit_update_record
;
2022-01-22 deposited with the CCDC.	2022-03-31 downloaded from the CCDC.
;
_cell_angle_alpha 90
_cell_angle_beta 93.4490(10)
_cell_angle_gamma 90
_cell_formula_units_Z 4
_cell_length_a 6.55290(10)
_cell_length_b 7.72860(10)
_cell_length_c 27.9324(2)
_cell_measurement_reflns_used 14147
_cell_measurement_temperature 100(2)
_cell_measurement_theta_max 78.1650
_cell_measurement_theta_min 3.1750
_cell_volume 1412.07(3)
_computing_molecular_graphics 'Olex2 1.3 (Dolomanov et al., 2009)'
_computing_publication_material 'Olex2 1.3 (Dolomanov et al., 2009)'
_computing_structure_refinement 'SHELXL 2014/7 (Sheldrick, 2015)'
_computing_structure_solution 'SHELXT 2014/5 (Sheldrick, 2014)'
_diffrn_ambient_temperature 100(2)
_diffrn_measured_fraction_theta_full 0.998
_diffrn_measured_fraction_theta_max 0.978
_diffrn_measurement_device_type 'SuperNova, Single source at offset/far, HyPix3000'
_diffrn_radiation_type CuK\a
_diffrn_radiation_wavelength 1.54184
_diffrn_reflns_av_R_equivalents 0.0372
_diffrn_reflns_av_unetI/netI 0.0239
_diffrn_reflns_Laue_measured_fraction_full 0.998
_diffrn_reflns_Laue_measured_fraction_max 0.978
_diffrn_reflns_limit_h_max 8
_diffrn_reflns_limit_h_min -8
_diffrn_reflns_limit_k_max 9
_diffrn_reflns_limit_k_min -9
_diffrn_reflns_limit_l_max 35
_diffrn_reflns_limit_l_min -35
_diffrn_reflns_number 22270
_diffrn_reflns_point_group_measured_fraction_full 0.998
_diffrn_reflns_point_group_measured_fraction_max 0.978
_diffrn_reflns_theta_full 67.684
_diffrn_reflns_theta_max 79.832
_diffrn_reflns_theta_min 3.170
_exptl_absorpt_coefficient_mu 2.272
_exptl_absorpt_correction_T_max 1.00000
_exptl_absorpt_correction_T_min 0.79408
_exptl_absorpt_correction_type multi-scan
_exptl_crystal_colour 'clear colourless'
_exptl_crystal_colour_lustre clear
_exptl_crystal_colour_primary colourless
_exptl_crystal_density_diffrn 1.502
_exptl_crystal_description prism
_exptl_crystal_F_000 664
_exptl_crystal_size_max 0.22
_exptl_crystal_size_mid 0.18
_exptl_crystal_size_min 0.05
_refine_diff_density_max 0.346
_refine_diff_density_min -0.353
_refine_diff_density_rms 0.050
_refine_ls_extinction_method none
_refine_ls_goodness_of_fit_ref 1.088
_refine_ls_hydrogen_treatment constr
_refine_ls_matrix_type full
_refine_ls_number_parameters 199
_refine_ls_number_reflns 3009
_refine_ls_number_restraints 0
_refine_ls_restrained_S_all 1.088
_refine_ls_R_factor_all 0.0331
_refine_ls_R_factor_gt 0.0319
_refine_ls_shift/su_max 0.000
_refine_ls_shift/su_mean 0.000
_refine_ls_structure_factor_coef Fsqd
_refine_ls_weighting_details 'w=1/[\s^2^(Fo^2^)+(0.0490P)^2^+0.4722P] where P=(Fo^2^+2Fc^2^)/3'
_refine_ls_weighting_scheme calc
_refine_ls_wR_factor_gt 0.0867
_refine_ls_wR_factor_ref 0.0878
_reflns_Friedel_coverage 0.000
_reflns_number_gt 2881
_reflns_number_total 3009
_reflns_threshold_expression 'I > 2\s(I)'
_cod_data_source_file d2gc00541g2.cif
_cod_data_source_block 2ver0-20897_no2
_cod_depositor_comments 'Adding full bibliography for 7244714.cif.'
_cod_database_code 7244714
_shelx_shelxl_version_number 2014/7
_shelx_space_group_comment
;
The symmetry employed for this shelxl refinement is uniquely defined
by the following loop, which should always be used as a source of
symmetry information in preference to the above space-group names.
They are only intended as comments.
;
_shelx_estimated_absorpt_t_max 0.895
_shelx_estimated_absorpt_t_min 0.635
_olex2_refinement_description
;
1. Fixed Uiso
 At 1.2 times of:
  All C(H) groups, All C(H,H) groups
2.a Secondary CH2 refined with riding coordinates:
 C7(H7A,H7B), C8(H8A,H8B)
2.b Aromatic/amide H refined with riding coordinates:
 C5(H5), C3(H3), C14(H14), C15(H15), C6(H6), C11(H11), C12(H12), C1(H1), C2(H2)
;
_olex2_submission_special_instructions 'No special instructions were received'

loop_
_space_group_symop_operation_xyz
'x, y, z'
'-x+1/2, y+1/2, -z+1/2'
'-x, -y, -z'
'x-1/2, -y-1/2, z-1/2'

loop_
_atom_site_label
_atom_site_type_symbol
_atom_site_fract_x
_atom_site_fract_y
_atom_site_fract_z
_atom_site_U_iso_or_equiv
_atom_site_adp_type
_atom_site_occupancy
_atom_site_site_symmetry_order
_atom_site_calc_flag
_atom_site_refinement_flags_posn
_atom_site_refinement_flags_adp
_atom_site_refinement_flags_occupancy
_atom_site_disorder_assembly
_atom_site_disorder_group
S1 S 0.44745(4) 0.32038(3) 0.21861(2) 0.01536(11) Uani 1 1 d . . . . .
O1 O 0.58749(14) 0.43541(12) 0.19661(3) 0.0243(2) Uani 1 1 d . . . . .
O2 O 0.27622(14) 0.39861(12) 0.24066(3) 0.0231(2) Uani 1 1 d . . . . .
O3 O 0.79131(15) 0.39022(13) 0.30883(3) 0.0270(2) Uani 1 1 d . . . . .
O4 O 0.19567(18) 0.38623(17) 0.50366(4) 0.0401(3) Uani 1 1 d . . . . .
O5 O -0.02291(19) 0.21962(19) 0.46480(5) 0.0486(3) Uani 1 1 d . . . . .
N1 N 0.1370(2) 0.30306(17) 0.46807(4) 0.0319(3) Uani 1 1 d . . . . .
C10 C 0.50363(19) 0.29776(15) 0.34898(4) 0.0181(2) Uani 1 1 d . . . . .
C5 C 0.29307(19) 0.26639(16) 0.09132(4) 0.0211(2) Uani 1 1 d . . . . .
H5 H 0.4286 0.2325 0.0854 0.025 Uiso 1 1 calc R U . . .
C3 C 0.02147(19) 0.29604(16) 0.14523(4) 0.0198(2) Uani 1 1 d . . . . .
H3 H -0.0291 0.2805 0.1761 0.024 Uiso 1 1 calc R U . . .
C4 C 0.22014(18) 0.24470(14) 0.13676(4) 0.0172(2) Uani 1 1 d . . . . .
C7 C 0.35428(19) 0.16249(15) 0.17613(4) 0.0185(2) Uani 1 1 d . . . . .
H7A H 0.4712 0.1044 0.1620 0.022 Uiso 1 1 calc R U . . .
H7B H 0.2752 0.0737 0.1926 0.022 Uiso 1 1 calc R U . . .
C14 C 0.4596(2) 0.37261(17) 0.43174(5) 0.0244(3) Uani 1 1 d . . . . .
H14 H 0.5097 0.4210 0.4614 0.029 Uiso 1 1 calc R U . . .
C8 C 0.58402(19) 0.19238(14) 0.26335(4) 0.0180(2) Uani 1 1 d . . . . .
H8A H 0.4988 0.0929 0.2721 0.022 Uiso 1 1 calc R U . . .
H8B H 0.7107 0.1468 0.2504 0.022 Uiso 1 1 calc R U . . .
C15 C 0.5783(2) 0.37094(16) 0.39238(4) 0.0213(3) Uani 1 1 d . . . . .
H15 H 0.7115 0.4199 0.3949 0.026 Uiso 1 1 calc R U . . .
C6 C 0.1667(2) 0.33789(17) 0.05452(5) 0.0259(3) Uani 1 1 d . . . . .
H6 H 0.2153 0.3507 0.0234 0.031 Uiso 1 1 calc R U . . .
C11 C 0.30747(19) 0.22584(16) 0.34509(4) 0.0200(2) Uani 1 1 d . . . . .
H11 H 0.2572 0.1755 0.3157 0.024 Uiso 1 1 calc R U . . .
C12 C 0.1862(2) 0.22785(17) 0.38416(5) 0.0230(3) Uani 1 1 d . . . . .
H12 H 0.0524 0.1800 0.3819 0.028 Uiso 1 1 calc R U . . .
C9 C 0.63790(18) 0.30197(15) 0.30776(4) 0.0184(2) Uani 1 1 d . . . . .
C13 C 0.2652(2) 0.30150(17) 0.42653(5) 0.0238(3) Uani 1 1 d . . . . .
C1 C -0.0297(2) 0.39029(17) 0.06339(5) 0.0267(3) Uani 1 1 d . . . . .
H1 H -0.1149 0.4404 0.0384 0.032 Uiso 1 1 calc R U . . .
C2 C -0.10253(19) 0.36977(17) 0.10870(5) 0.0242(3) Uani 1 1 d . . . . .
H2 H -0.2371 0.4062 0.1147 0.029 Uiso 1 1 calc R U . . .

loop_
_atom_site_aniso_label
_atom_site_aniso_U_11
_atom_site_aniso_U_22
_atom_site_aniso_U_33
_atom_site_aniso_U_23
_atom_site_aniso_U_13
_atom_site_aniso_U_12
S1 0.01863(16) 0.01285(16) 0.01434(16) -0.00030(9) -0.00120(11) 0.00097(9)
O1 0.0273(4) 0.0219(4) 0.0232(4) 0.0044(4) -0.0030(3) -0.0068(4)
O2 0.0268(5) 0.0247(5) 0.0175(4) -0.0019(3) -0.0006(3) 0.0101(4)
O3 0.0282(5) 0.0293(5) 0.0232(4) 0.0010(4) -0.0014(4) -0.0119(4)
O4 0.0429(6) 0.0574(7) 0.0201(5) -0.0013(5) 0.0027(4) 0.0159(5)
O5 0.0405(7) 0.0663(8) 0.0409(7) 0.0018(6) 0.0171(5) -0.0046(6)
N1 0.0322(6) 0.0388(7) 0.0250(6) 0.0068(5) 0.0052(5) 0.0118(5)
C10 0.0226(6) 0.0133(5) 0.0180(5) 0.0023(4) -0.0024(4) 0.0011(4)
C5 0.0241(6) 0.0197(6) 0.0194(6) -0.0026(5) 0.0017(5) -0.0015(5)
C3 0.0204(6) 0.0191(6) 0.0198(6) -0.0021(4) 0.0006(4) -0.0034(4)
C4 0.0208(6) 0.0131(5) 0.0175(5) -0.0017(4) -0.0019(4) -0.0014(4)
C7 0.0228(6) 0.0145(5) 0.0179(5) -0.0019(4) -0.0022(4) 0.0005(4)
C14 0.0307(7) 0.0234(6) 0.0183(6) -0.0012(5) -0.0037(5) 0.0048(5)
C8 0.0207(5) 0.0151(5) 0.0178(6) 0.0011(4) -0.0020(4) 0.0022(4)
C15 0.0250(6) 0.0174(6) 0.0208(6) 0.0004(5) -0.0037(5) -0.0006(5)
C6 0.0355(7) 0.0250(6) 0.0171(6) 0.0011(5) 0.0006(5) -0.0032(5)
C11 0.0242(6) 0.0163(5) 0.0190(6) 0.0021(4) -0.0023(4) -0.0004(4)
C12 0.0235(6) 0.0204(6) 0.0251(6) 0.0050(5) 0.0002(5) 0.0015(5)
C9 0.0205(6) 0.0154(5) 0.0187(6) 0.0029(4) -0.0039(4) -0.0007(4)
C13 0.0282(6) 0.0238(6) 0.0198(6) 0.0044(5) 0.0037(5) 0.0074(5)
C1 0.0327(7) 0.0227(6) 0.0232(6) 0.0016(5) -0.0101(5) -0.0002(5)
C2 0.0202(6) 0.0217(6) 0.0299(7) -0.0027(5) -0.0044(5) 0.0003(5)

loop_
_atom_type_symbol
_atom_type_description
_atom_type_scat_dispersion_real
_atom_type_scat_dispersion_imag
_atom_type_scat_source
C C 0.0181 0.0091 'International Tables Vol C Tables 4.2.6.8 and 6.1.1.4'
H H 0.0000 0.0000 'International Tables Vol C Tables 4.2.6.8 and 6.1.1.4'
N N 0.0311 0.0180 'International Tables Vol C Tables 4.2.6.8 and 6.1.1.4'
O O 0.0492 0.0322 'International Tables Vol C Tables 4.2.6.8 and 6.1.1.4'
S S 0.3331 0.5567 'International Tables Vol C Tables 4.2.6.8 and 6.1.1.4'

loop_
_geom_angle_atom_site_label_1
_geom_angle_atom_site_label_2
_geom_angle_atom_site_label_3
_geom_angle
_geom_angle_site_symmetry_1
_geom_angle_site_symmetry_3
_geom_angle_publ_flag
O1 S1 O2 117.02(6) . . ?
O1 S1 C7 109.84(6) . . ?
O1 S1 C8 109.51(6) . . ?
O2 S1 C7 109.05(6) . . ?
O2 S1 C8 107.58(5) . . ?
C7 S1 C8 102.89(5) . . ?
O4 N1 O5 124.03(13) . . ?
O4 N1 C13 118.51(13) . . ?
O5 N1 C13 117.47(13) . . ?
C15 C10 C9 117.94(11) . . ?
C11 C10 C15 119.98(12) . . ?
C11 C10 C9 122.07(11) . . ?
C4 C5 H5 120.1 . . ?
C4 C5 C6 119.89(12) . . ?
C6 C5 H5 120.1 . . ?
C4 C3 H3 119.9 . . ?
C2 C3 H3 119.9 . . ?
C2 C3 C4 120.21(12) . . ?
C5 C4 C3 119.68(11) . . ?
C5 C4 C7 119.92(11) . . ?
C3 C4 C7 120.39(11) . . ?
S1 C7 H7A 109.4 . . ?
S1 C7 H7B 109.4 . . ?
C4 C7 S1 111.00(8) . . ?
C4 C7 H7A 109.4 . . ?
C4 C7 H7B 109.4 . . ?
H7A C7 H7B 108.0 . . ?
C15 C14 H14 121.0 . . ?
C15 C14 C13 117.98(12) . . ?
C13 C14 H14 121.0 . . ?
S1 C8 H8A 109.7 . . ?
S1 C8 H8B 109.7 . . ?
H8A C8 H8B 108.2 . . ?
C9 C8 S1 110.01(8) . . ?
C9 C8 H8A 109.7 . . ?
C9 C8 H8B 109.7 . . ?
C10 C15 H15 119.7 . . ?
C14 C15 C10 120.53(12) . . ?
C14 C15 H15 119.7 . . ?
C5 C6 H6 120.0 . . ?
C1 C6 C5 120.04(12) . . ?
C1 C6 H6 120.0 . . ?
C10 C11 H11 119.9 . . ?
C12 C11 C10 120.10(12) . . ?
C12 C11 H11 119.9 . . ?
C11 C12 H12 120.9 . . ?
C13 C12 C11 118.28(12) . . ?
C13 C12 H12 120.9 . . ?
O3 C9 C10 121.31(11) . . ?
O3 C9 C8 118.88(11) . . ?
C10 C9 C8 119.82(10) . . ?
C14 C13 N1 118.53(12) . . ?
C12 C13 N1 118.34(12) . . ?
C12 C13 C14 123.12(12) . . ?
C6 C1 H1 119.9 . . ?
C6 C1 C2 120.23(12) . . ?
C2 C1 H1 119.9 . . ?
C3 C2 C1 119.94(12) . . ?
C3 C2 H2 120.0 . . ?
C1 C2 H2 120.0 . . ?

loop_
_geom_bond_atom_site_label_1
_geom_bond_atom_site_label_2
_geom_bond_distance
_geom_bond_site_symmetry_2
_geom_bond_publ_flag
S1 O1 1.4415(9) . ?
S1 O2 1.4446(9) . ?
S1 C7 1.7841(12) . ?
S1 C8 1.7908(12) . ?
O3 C9 1.2137(15) . ?
O4 N1 1.2260(18) . ?
O5 N1 1.2292(19) . ?
N1 C13 1.4730(17) . ?
C10 C15 1.3991(17) . ?
C10 C11 1.3987(17) . ?
C10 C9 1.4910(17) . ?
C5 H5 0.9500 . ?
C5 C4 1.3929(17) . ?
C5 C6 1.3947(19) . ?
C3 H3 0.9500 . ?
C3 C4 1.3948(17) . ?
C3 C2 1.3880(18) . ?
C4 C7 1.5064(16) . ?
C7 H7A 0.9900 . ?
C7 H7B 0.9900 . ?
C14 H14 0.9500 . ?
C14 C15 1.3847(19) . ?
C14 C13 1.387(2) . ?
C8 H8A 0.9900 . ?
C8 H8B 0.9900 . ?
C8 C9 1.5256(16) . ?
C15 H15 0.9500 . ?
C6 H6 0.9500 . ?
C6 C1 1.386(2) . ?
C11 H11 0.9500 . ?
C11 C12 1.3881(18) . ?
C12 H12 0.9500 . ?
C12 C13 1.3853(19) . ?
C1 H1 0.9500 . ?
C1 C2 1.388(2) . ?
C2 H2 0.9500 . ?

loop_
_geom_torsion_atom_site_label_1
_geom_torsion_atom_site_label_2
_geom_torsion_atom_site_label_3
_geom_torsion_atom_site_label_4
_geom_torsion
_geom_torsion_site_symmetry_1
_geom_torsion_site_symmetry_2
_geom_torsion_site_symmetry_3
_geom_torsion_site_symmetry_4
_geom_torsion_publ_flag
S1 C8 C9 O3 -84.42(12) . . . . ?
S1 C8 C9 C10 96.17(11) . . . . ?
O1 S1 C7 C4 -67.62(10) . . . . ?
O1 S1 C8 C9 74.80(9) . . . . ?
O2 S1 C7 C4 61.85(10) . . . . ?
O2 S1 C8 C9 -53.36(10) . . . . ?
O4 N1 C13 C14 9.21(18) . . . . ?
O4 N1 C13 C12 -171.23(12) . . . . ?
O5 N1 C13 C14 -170.55(13) . . . . ?
O5 N1 C13 C12 9.01(19) . . . . ?
C10 C11 C12 C13 -0.34(18) . . . . ?
C5 C4 C7 S1 105.97(11) . . . . ?
C5 C6 C1 C2 -0.9(2) . . . . ?
C3 C4 C7 S1 -75.39(13) . . . . ?
C4 C5 C6 C1 1.22(19) . . . . ?
C4 C3 C2 C1 0.92(19) . . . . ?
C7 S1 C8 C9 -168.43(9) . . . . ?
C8 S1 C7 C4 175.85(9) . . . . ?
C15 C10 C11 C12 0.38(18) . . . . ?
C15 C10 C9 O3 -12.14(17) . . . . ?
C15 C10 C9 C8 167.26(11) . . . . ?
C15 C14 C13 N1 -179.76(11) . . . . ?
C15 C14 C13 C12 0.70(19) . . . . ?
C6 C5 C4 C3 -0.51(18) . . . . ?
C6 C5 C4 C7 178.13(11) . . . . ?
C6 C1 C2 C3 -0.2(2) . . . . ?
C11 C10 C15 C14 0.13(18) . . . . ?
C11 C10 C9 O3 166.96(12) . . . . ?
C11 C10 C9 C8 -13.64(17) . . . . ?
C11 C12 C13 N1 -179.74(11) . . . . ?
C11 C12 C13 C14 -0.20(19) . . . . ?
C9 C10 C15 C14 179.26(11) . . . . ?
C9 C10 C11 C12 -178.70(11) . . . . ?
C13 C14 C15 C10 -0.65(18) . . . . ?
C2 C3 C4 C5 -0.56(18) . . . . ?
C2 C3 C4 C7 -179.19(11) . . . . ?
